data_4135297
loop_
_publ_author_name
'Bakhoda, Abolghasem'
'Okoromoba, Otome E.'
'Greene, Christine'
'Raghibi Boroujeni, Mahdi'
'Bertke, Jeffery A.'
'Warren, Timothy H.'

_publ_section_title
;
 A Three Coordinate Copper(II) Alkynyl Complex in C-C Bond Formation: The
 Sesquicentennial of the Glaser Coupling.
;
_journal_name_full 'Journal of the American Chemical Society'
_journal_paper_doi 10.1021/jacs.0c07137
_journal_year 2020
_chemical_formula_moiety 'C74 H86 Cl4 N4, 2(C37 H44 Cl2 Cu N2)'
_chemical_formula_sum 'C148 H174 Cl8 Cu2 N8'
_chemical_formula_weight 2475.62
_space_group_crystal_system triclinic
_space_group_IT_number 2
_space_group_name_Hall '-P 1'
_space_group_name_H-M_alt 'P -1'
_atom_sites_solution_hydrogens geom
_audit_creation_method SHELXL-2017/1
_cell_angle_alpha 62.187(4)
_cell_angle_beta 75.974(4)
_cell_angle_gamma 85.011(4)
_cell_formula_units_Z 1
_cell_length_a 13.2524(13)
_cell_length_b 16.5660(16)
_cell_length_c 17.6421(18)
_cell_measurement_reflns_used 4042
_cell_measurement_temperature 100(2)
_cell_measurement_theta_max 19.77
_cell_measurement_theta_min 2.30
_cell_volume 3322.0(6)
_computing_cell_refinement 'SAINT V8.37A (Bruker, 2005)'
_computing_data_collection 'APEX3 V2016.5-0 (Bruker, 2016)'
_computing_data_reduction
; 
SAINT V8.37A, XPREP v2014/2, SADABS V2016/2 (Bruker, 2016) 
;
_computing_molecular_graphics 'SHELXLE v932 (Hubschle, 2011)'
_computing_publication_material 'XCIF V2014-2 (Bruker, 2014)'
_computing_structure_refinement 'SHELX-2018-1 (Sheldrick, 2015)'
_computing_structure_solution 'SHELX-2014-5 (Sheldrick, 2015)'
_diffrn_ambient_temperature 100(2)
_diffrn_measured_fraction_theta_full 0.998
_diffrn_measured_fraction_theta_max 0.993
_diffrn_measurement_device 'Bruker D8 Quest/Photon 100'
_diffrn_measurement_method 'profile data from \f and \w scans'
_diffrn_radiation_monochromator 'multilayer mirrors'
_diffrn_radiation_source 'microfocus sealed tube'
_diffrn_radiation_type MoK\a
_diffrn_radiation_wavelength 0.71073
_diffrn_reflns_av_R_equivalents 0.1942
_diffrn_reflns_av_unetI/netI 0.3325
_diffrn_reflns_Laue_measured_fraction_full 0.998
_diffrn_reflns_Laue_measured_fraction_max 0.993
_diffrn_reflns_limit_h_max 15
_diffrn_reflns_limit_h_min -15
_diffrn_reflns_limit_k_max 19
_diffrn_reflns_limit_k_min -19
_diffrn_reflns_limit_l_max 21
_diffrn_reflns_limit_l_min -21
_diffrn_reflns_number 31674
_diffrn_reflns_point_group_measured_fraction_full 0.998
_diffrn_reflns_point_group_measured_fraction_max 0.993
_diffrn_reflns_theta_full 25.242
_diffrn_reflns_theta_max 25.357
_diffrn_reflns_theta_min 2.298
_exptl_absorpt_coefficient_mu 0.534
_exptl_absorpt_correction_T_max 0.98586
_exptl_absorpt_correction_T_min 0.92325
_exptl_absorpt_correction_type multi-scan
_exptl_absorpt_process_details 'SADABS V2016/2 (Bruker, 2016)'
_exptl_crystal_density_diffrn 1.237
_exptl_crystal_density_method 'not measured'
_exptl_crystal_description plate
_exptl_crystal_F_000 1312
_exptl_crystal_size_max 0.315
_exptl_crystal_size_mid 0.111
_exptl_crystal_size_min 0.042
_refine_diff_density_max 0.499
_refine_diff_density_min -0.497
_refine_diff_density_rms 0.081
_refine_ls_extinction_method none
_refine_ls_goodness_of_fit_ref 0.955
_refine_ls_hydrogen_treatment constr
_refine_ls_matrix_type full
_refine_ls_number_parameters 881
_refine_ls_number_reflns 12102
_refine_ls_number_restraints 605
_refine_ls_restrained_S_all 0.933
_refine_ls_R_factor_all 0.2775
_refine_ls_R_factor_gt 0.0937
_refine_ls_shift/su_max 0.000
_refine_ls_shift/su_mean 0.000
_refine_ls_structure_factor_coef Fsqd
_refine_ls_weighting_details 'w=1/[\s^2^(Fo^2^)+(0.0807P)^2^] where P=(Fo^2^+2Fc^2^)/3'
_refine_ls_weighting_scheme calc
_refine_ls_wR_factor_gt 0.1628
_refine_ls_wR_factor_ref 0.2220
_reflns_Friedel_coverage 0.000
_reflns_number_gt 4256
_reflns_number_total 12102
_reflns_threshold_expression 'I > 2\s(I)'
_cod_data_source_file ja0c07137_si_002.cif
_cod_data_source_block B18396_a
_cod_database_code 4135297
_shelx_shelxl_version_number 2017/1
_shelx_space_group_comment
;
The symmetry employed for this shelxl refinement is uniquely defined
by the following loop, which should always be used as a source of
symmetry information in preference to the above space-group names.
They are only intended as comments.
;
_shelx_estimated_absorpt_t_min 0.850
_shelx_estimated_absorpt_t_max 0.978

loop_
_space_group_symop_operation_xyz
'x, y, z'
'-x, -y, -z'

loop_
_atom_site_label
_atom_site_type_symbol
_atom_site_fract_x
_atom_site_fract_y
_atom_site_fract_z
_atom_site_U_iso_or_equiv
_atom_site_adp_type
_atom_site_occupancy
_atom_site_site_symmetry_order
_atom_site_calc_flag
_atom_site_refinement_flags_posn
_atom_site_refinement_flags_adp
_atom_site_refinement_flags_occupancy
_atom_site_disorder_assembly
_atom_site_disorder_group
Cu1 Cu 0.33486(7) 0.76668(6) -0.04959(6) 0.0340(3) Uani 1 1 d . . . . .
Cl1 Cl 0.09338(16) 0.96793(15) 0.06967(13) 0.0581(7) Uani 1 1 d . . . . .
Cl2 Cl 0.32339(17) 0.70265(14) 0.26639(13) 0.0550(6) Uani 1 1 d . . . . .
Cl3 Cl -0.11191(16) 0.70727(16) 0.41015(14) 0.0634(7) Uani 1 1 d . . . . .
Cl4 Cl 0.17180(16) 0.47495(15) 0.35331(14) 0.0602(7) Uani 1 1 d . . . . .
N1 N 0.4364(4) 0.8412(4) -0.1502(4) 0.0299(15) Uani 1 1 d D . . . .
N2 N 0.3163(4) 0.6837(4) -0.0890(4) 0.0315(16) Uani 1 1 d . . . . .
N3 N 0.2769(5) 0.5877(4) 0.6083(4) 0.0424(18) Uani 1 1 d . . . . .
N4 N 0.0810(5) 0.7449(5) 0.5391(4) 0.0420(18) Uani 1 1 d . . . . .
C1 C 0.4787(5) 0.8218(5) -0.2170(5) 0.034(2) Uani 1 1 d . . . . .
C2 C 0.4477(6) 0.7465(5) -0.2216(4) 0.032(2) Uani 1 1 d . . . . .
H2 H 0.484618 0.737804 -0.270500 0.038 Uiso 1 1 calc R U . . .
C3 C 0.3700(5) 0.6832(5) -0.1638(5) 0.0279(19) Uani 1 1 d . . . . .
C4 C 0.5600(6) 0.8869(5) -0.2916(5) 0.046(2) Uani 1 1 d . . . . .
H4A H 0.573336 0.871893 -0.340599 0.069 Uiso 1 1 calc R U . . .
H4B H 0.624344 0.881905 -0.271833 0.069 Uiso 1 1 calc R U . . .
H4C H 0.535419 0.949412 -0.310988 0.069 Uiso 1 1 calc R U . . .
C5 C 0.3398(5) 0.6139(5) -0.1876(5) 0.043(2) Uani 1 1 d . . . . .
H5A H 0.272894 0.629610 -0.204761 0.065 Uiso 1 1 calc R U . . .
H5B H 0.333496 0.553132 -0.136761 0.065 Uiso 1 1 calc R U . . .
H5C H 0.393211 0.613741 -0.236909 0.065 Uiso 1 1 calc R U . . .
C6 C 0.464(2) 0.9231(13) -0.153(3) 0.035(3) Uani 0.579(15) 1 d D U P A 1
C7 C 0.5609(10) 0.9277(8) -0.1308(10) 0.038(3) Uani 0.579(15) 1 d D U P A 1
C8 C 0.5872(10) 1.0085(9) -0.1345(10) 0.042(3) Uani 0.579(15) 1 d D U P A 1
H8 H 0.649886 1.012540 -0.119195 0.050 Uiso 0.579(15) 1 calc R U P A 1
C9 C 0.5251(11) 1.0834(9) -0.1597(10) 0.040(3) Uani 0.579(15) 1 d D U P A 1
H9 H 0.544860 1.138038 -0.161230 0.048 Uiso 0.579(15) 1 calc R U P A 1
C10 C 0.4350(12) 1.0789(8) -0.1823(12) 0.042(3) Uani 0.579(15) 1 d D U P A 1
H10 H 0.395102 1.132148 -0.202790 0.050 Uiso 0.579(15) 1 calc R U P A 1
C11 C 0.3995(13) 0.9992(10) -0.1766(15) 0.041(3) Uani 0.579(15) 1 d D U P A 1
C12 C 0.6277(9) 0.8450(9) -0.0995(9) 0.038(3) Uani 0.579(15) 1 d D U P A 1
H12 H 0.605786 0.800632 -0.116510 0.046 Uiso 0.579(15) 1 calc R U P A 1
C13 C 0.7429(9) 0.8654(12) -0.1388(11) 0.043(4) Uani 0.579(15) 1 d D U P A 1
H13A H 0.781021 0.808886 -0.114965 0.065 Uiso 0.579(15) 1 calc R U P A 1
H13B H 0.766283 0.909686 -0.124043 0.065 Uiso 0.579(15) 1 calc R U P A 1
H13C H 0.756188 0.890687 -0.202946 0.065 Uiso 0.579(15) 1 calc R U P A 1
C14 C 0.6052(12) 0.7992(11) 0.0023(9) 0.037(4) Uani 0.579(15) 1 d D U P A 1
H14A H 0.532523 0.777254 0.026940 0.056 Uiso 0.579(15) 1 calc R U P A 1
H14B H 0.617881 0.843818 0.021119 0.056 Uiso 0.579(15) 1 calc R U P A 1
H14C H 0.651106 0.747642 0.023382 0.056 Uiso 0.579(15) 1 calc R U P A 1
C15 C 0.2951(10) 0.9932(10) -0.1947(9) 0.043(3) Uani 0.579(15) 1 d D U P A 1
H15 H 0.264399 0.930852 -0.151586 0.052 Uiso 0.579(15) 1 calc R U P A 1
C16 C 0.2193(12) 1.0621(11) -0.1792(11) 0.052(5) Uani 0.579(15) 1 d D U P A 1
H16A H 0.240819 1.123788 -0.226291 0.077 Uiso 0.579(15) 1 calc R U P A 1
H16B H 0.219447 1.058910 -0.122326 0.077 Uiso 0.579(15) 1 calc R U P A 1
H16C H 0.149008 1.047622 -0.178951 0.077 Uiso 0.579(15) 1 calc R U P A 1
C17 C 0.3032(11) 1.0034(12) -0.2856(9) 0.050(4) Uani 0.579(15) 1 d D U P A 1
H17A H 0.233594 0.998149 -0.293091 0.076 Uiso 0.579(15) 1 calc R U P A 1
H17B H 0.346636 0.955419 -0.292938 0.076 Uiso 0.579(15) 1 calc R U P A 1
H17C H 0.334730 1.063370 -0.329843 0.076 Uiso 0.579(15) 1 calc R U P A 1
C6B C 0.470(3) 0.9188(18) -0.148(5) 0.036(3) Uani 0.421(15) 1 d D U P A 2
C7B C 0.5564(13) 0.9124(10) -0.1090(14) 0.038(3) Uani 0.421(15) 1 d D U P A 2
C8B C 0.5818(13) 0.9872(11) -0.1019(14) 0.040(3) Uani 0.421(15) 1 d D U P A 2
H8B H 0.640871 0.985407 -0.079632 0.048 Uiso 0.421(15) 1 calc R U P A 2
C9B C 0.5232(14) 1.0646(11) -0.1264(14) 0.039(3) Uani 0.421(15) 1 d D U P A 2
H9B H 0.542360 1.115420 -0.121061 0.047 Uiso 0.421(15) 1 calc R U P A 2
C10B C 0.4378(15) 1.0682(11) -0.1582(16) 0.040(3) Uani 0.421(15) 1 d D U P A 2
H10B H 0.396075 1.120519 -0.171340 0.048 Uiso 0.421(15) 1 calc R U P A 2
C11B C 0.4096(17) 0.9980(12) -0.1721(19) 0.040(3) Uani 0.421(15) 1 d D U P A 2
C12B C 0.6166(13) 0.8257(11) -0.0752(12) 0.039(3) Uani 0.421(15) 1 d D U P A 2
H12B H 0.601301 0.787896 -0.101983 0.046 Uiso 0.421(15) 1 calc R U P A 2
C13B C 0.7332(13) 0.8416(17) -0.0992(15) 0.049(5) Uani 0.421(15) 1 d D U P A 2
H13D H 0.767409 0.782752 -0.079256 0.074 Uiso 0.421(15) 1 calc R U P A 2
H13E H 0.750944 0.875239 -0.070646 0.074 Uiso 0.421(15) 1 calc R U P A 2
H13F H 0.756915 0.877228 -0.163199 0.074 Uiso 0.421(15) 1 calc R U P A 2
C14B C 0.5754(18) 0.7716(17) 0.0257(12) 0.050(6) Uani 0.421(15) 1 d D U P A 2
H14D H 0.499163 0.771841 0.040014 0.076 Uiso 0.421(15) 1 calc R U P A 2
H14E H 0.602589 0.800094 0.054675 0.076 Uiso 0.421(15) 1 calc R U P A 2
H14F H 0.598239 0.708459 0.046208 0.076 Uiso 0.421(15) 1 calc R U P A 2
C15B C 0.3138(13) 1.0012(13) -0.2060(11) 0.044(3) Uani 0.421(15) 1 d D U P A 2
H15B H 0.302109 0.938630 -0.198036 0.053 Uiso 0.421(15) 1 calc R U P A 2
C16B C 0.2159(15) 1.0238(16) -0.1531(13) 0.052(6) Uani 0.421(15) 1 d D U P A 2
H16D H 0.218784 1.088457 -0.167800 0.078 Uiso 0.421(15) 1 calc R U P A 2
H16E H 0.212031 0.986111 -0.090036 0.078 Uiso 0.421(15) 1 calc R U P A 2
H16F H 0.154177 1.011155 -0.167707 0.078 Uiso 0.421(15) 1 calc R U P A 2
C17B C 0.3271(15) 1.0661(16) -0.3031(10) 0.050(5) Uani 0.421(15) 1 d D U P A 2
H17D H 0.260857 1.070275 -0.319891 0.075 Uiso 0.421(15) 1 calc R U P A 2
H17E H 0.380136 1.043418 -0.337340 0.075 Uiso 0.421(15) 1 calc R U P A 2
H17F H 0.348981 1.126699 -0.314927 0.075 Uiso 0.421(15) 1 calc R U P A 2
C18 C 0.2288(6) 0.6244(5) -0.0331(4) 0.0290(18) Uani 1 1 d . U . . .
C19 C 0.2424(6) 0.5353(5) 0.0327(4) 0.0271(18) Uani 1 1 d . U . . .
C20 C 0.1553(6) 0.4814(5) 0.0878(5) 0.034(2) Uani 1 1 d . U . . .
H20 H 0.163553 0.421711 0.132220 0.041 Uiso 1 1 calc R U . . .
C21 C 0.0568(6) 0.5121(5) 0.0798(5) 0.037(2) Uani 1 1 d . U . . .
H21 H -0.002317 0.473774 0.117919 0.044 Uiso 1 1 calc R U . . .
C22 C 0.0445(6) 0.5981(5) 0.0166(5) 0.039(2) Uani 1 1 d . U . . .
H22 H -0.023984 0.618917 0.012574 0.047 Uiso 1 1 calc R U . . .
C23 C 0.1271(6) 0.6556(5) -0.0411(5) 0.033(2) Uani 1 1 d . U . . .
C24 C 0.3514(5) 0.5015(5) 0.0430(4) 0.033(2) Uani 1 1 d . U . . .
H24 H 0.401769 0.539406 -0.013555 0.040 Uiso 1 1 calc R U . . .
C25 C 0.3624(5) 0.4024(5) 0.0616(5) 0.043(2) Uani 1 1 d . U . . .
H25A H 0.342377 0.394606 0.015445 0.064 Uiso 1 1 calc R U . . .
H25B H 0.317066 0.363539 0.118820 0.064 Uiso 1 1 calc R U . . .
H25C H 0.434834 0.385074 0.062732 0.064 Uiso 1 1 calc R U . . .
C26 C 0.3775(5) 0.5160(5) 0.1151(5) 0.043(2) Uani 1 1 d . U . . .
H26A H 0.448491 0.496530 0.120517 0.065 Uiso 1 1 calc R U . . .
H26B H 0.328476 0.479946 0.171125 0.065 Uiso 1 1 calc R U . . .
H26C H 0.372328 0.580839 0.100264 0.065 Uiso 1 1 calc R U . . .
C27 C 0.1099(6) 0.7498(5) -0.1113(5) 0.039(2) Uani 1 1 d . U . . .
H27 H 0.179289 0.779103 -0.148431 0.046 Uiso 1 1 calc R U . . .
C28 C 0.0461(6) 0.7441(5) -0.1714(5) 0.055(2) Uani 1 1 d . U . . .
H28A H 0.047953 0.803863 -0.222889 0.082 Uiso 1 1 calc R U . . .
H28B H -0.026081 0.725902 -0.138680 0.082 Uiso 1 1 calc R U . . .
H28C H 0.076182 0.698776 -0.190848 0.082 Uiso 1 1 calc R U . . .
C29 C 0.0537(6) 0.8107(5) -0.0707(5) 0.050(2) Uani 1 1 d . U . . .
H29A H 0.047478 0.872080 -0.117738 0.075 Uiso 1 1 calc R U . . .
H29B H 0.093782 0.814422 -0.032362 0.075 Uiso 1 1 calc R U . . .
H29C H -0.015802 0.784453 -0.036050 0.075 Uiso 1 1 calc R U . . .
C30 C 0.2890(6) 0.8021(5) 0.0399(5) 0.041(2) Uani 1 1 d . . . . .
C31 C 0.2531(6) 0.8211(5) 0.0983(5) 0.034(2) Uani 1 1 d . . . . .
C32 C 0.2062(6) 0.8371(5) 0.1726(5) 0.038(2) Uani 1 1 d . . . . .
C33 C 0.2314(6) 0.7867(5) 0.2541(5) 0.042(2) Uani 1 1 d . . . . .
C34 C 0.1843(7) 0.7995(6) 0.3259(5) 0.055(3) Uani 1 1 d . . . . .
H34 H 0.203043 0.763437 0.380638 0.065 Uiso 1 1 calc R U . . .
C35 C 0.1104(7) 0.8640(6) 0.3187(5) 0.058(3) Uani 1 1 d . . . . .
H35 H 0.077480 0.872602 0.368556 0.069 Uiso 1 1 calc R U . . .
C36 C 0.0836(6) 0.9168(6) 0.2389(6) 0.057(3) Uani 1 1 d . . . . .
H36 H 0.032507 0.961835 0.233801 0.068 Uiso 1 1 calc R U . . .
C37 C 0.1300(6) 0.9043(5) 0.1685(5) 0.040(2) Uani 1 1 d . . . . .
C38 C 0.2356(6) 0.5633(6) 0.5632(5) 0.048(2) Uani 1 1 d . . . . .
C39 C 0.1316(6) 0.6002(6) 0.5496(5) 0.046(2) Uani 1 1 d . . . . .
C40 C 0.0853(6) 0.6611(6) 0.5912(5) 0.040(2) Uani 1 1 d . . . . .
C41 C 0.2816(6) 0.4983(6) 0.5266(5) 0.057(3) Uani 1 1 d . . . . .
H41A H 0.282443 0.526460 0.463688 0.086 Uiso 1 1 calc R U . . .
H41B H 0.239349 0.441511 0.557735 0.086 Uiso 1 1 calc R U . . .
H41C H 0.352889 0.484771 0.534593 0.086 Uiso 1 1 calc R U . . .
C42 C 0.0508(6) 0.6165(5) 0.6891(4) 0.049(2) Uani 1 1 d . . . . .
H42A H -0.005937 0.650689 0.706651 0.074 Uiso 1 1 calc R U . . .
H42B H 0.109353 0.615740 0.714309 0.074 Uiso 1 1 calc R U . . .
H42C H 0.026489 0.553720 0.710547 0.074 Uiso 1 1 calc R U . . .
C43 C 0.3730(6) 0.5503(6) 0.6340(5) 0.044(2) Uani 1 1 d . . . . .
C44 C 0.4618(6) 0.6068(6) 0.5917(5) 0.045(2) Uani 1 1 d . . . . .
C45 C 0.5504(6) 0.5767(6) 0.6234(5) 0.046(2) Uani 1 1 d . . . . .
H45 H 0.612394 0.613583 0.595606 0.056 Uiso 1 1 calc R U . . .
C46 C 0.5486(6) 0.4930(6) 0.6954(5) 0.047(2) Uani 1 1 d . . . . .
H46 H 0.609323 0.473260 0.718017 0.056 Uiso 1 1 calc R U . . .
C47 C 0.4612(6) 0.4376(6) 0.7353(5) 0.046(2) Uani 1 1 d . . . . .
H47 H 0.463035 0.379570 0.784311 0.055 Uiso 1 1 calc R U . . .
C48 C 0.3688(6) 0.4642(6) 0.7057(5) 0.042(2) Uani 1 1 d . . . . .
C49 C 0.4615(6) 0.6994(6) 0.5131(6) 0.062(3) Uani 1 1 d . . . . .
H49 H 0.391003 0.724565 0.523474 0.075 Uiso 1 1 calc R U . . .
C50 C 0.4752(7) 0.6907(7) 0.4293(5) 0.088(4) Uani 1 1 d . . . . .
H50A H 0.473442 0.751387 0.379752 0.132 Uiso 1 1 calc R U . . .
H50B H 0.418812 0.651824 0.435835 0.132 Uiso 1 1 calc R U . . .
H50C H 0.542222 0.663423 0.418248 0.132 Uiso 1 1 calc R U . . .
C51 C 0.5399(7) 0.7676(7) 0.5023(7) 0.109(4) Uani 1 1 d . . . . .
H51A H 0.609795 0.753741 0.477678 0.163 Uiso 1 1 calc R U . . .
H51B H 0.537928 0.763609 0.559868 0.163 Uiso 1 1 calc R U . . .
H51C H 0.522677 0.829414 0.462532 0.163 Uiso 1 1 calc R U . . .
C52 C 0.2721(6) 0.4039(5) 0.7534(5) 0.048(2) Uani 1 1 d . . . . .
H52 H 0.223086 0.426908 0.713140 0.057 Uiso 1 1 calc R U . . .
C53 C 0.2926(6) 0.3054(5) 0.7729(5) 0.060(3) Uani 1 1 d . . . . .
H53A H 0.317140 0.301962 0.717441 0.090 Uiso 1 1 calc R U . . .
H53B H 0.228098 0.268517 0.806232 0.090 Uiso 1 1 calc R U . . .
H53C H 0.345654 0.281960 0.807614 0.090 Uiso 1 1 calc R U . . .
C54 C 0.2178(6) 0.4111(6) 0.8361(5) 0.061(3) Uani 1 1 d . . . . .
H54A H 0.197648 0.474272 0.820398 0.092 Uiso 1 1 calc R U . . .
H54B H 0.265069 0.392788 0.875947 0.092 Uiso 1 1 calc R U . . .
H54C H 0.155495 0.370822 0.865426 0.092 Uiso 1 1 calc R U . . .
C55 C 0.0425(7) 0.8081(6) 0.5723(5) 0.047(2) Uani 1 1 d . . . . .
C56 C 0.1161(7) 0.8598(6) 0.5784(5) 0.052(2) Uani 1 1 d . . . . .
C57 C 0.0787(8) 0.9261(6) 0.6055(6) 0.065(3) Uani 1 1 d . . . . .
H57 H 0.126665 0.961599 0.610792 0.078 Uiso 1 1 calc R U . . .
C58 C -0.0239(8) 0.9407(6) 0.6241(5) 0.057(3) Uani 1 1 d . . . . .
H58 H -0.047061 0.986910 0.641267 0.069 Uiso 1 1 calc R U . . .
C59 C -0.0951(7) 0.8898(6) 0.6187(5) 0.051(2) Uani 1 1 d . . . . .
H59 H -0.167181 0.900456 0.633202 0.062 Uiso 1 1 calc R U . . .
C60 C -0.0641(6) 0.8233(6) 0.5925(5) 0.042(2) Uani 1 1 d . . . . .
C61 C 0.2328(6) 0.8433(6) 0.5552(5) 0.054(2) Uani 1 1 d . . . . .
H61 H 0.241476 0.778323 0.566412 0.065 Uiso 1 1 calc R U . . .
C62 C 0.2788(7) 0.9034(6) 0.4610(6) 0.083(3) Uani 1 1 d . . . . .
H62A H 0.350800 0.886474 0.445849 0.124 Uiso 1 1 calc R U . . .
H62B H 0.277658 0.967024 0.450228 0.124 Uiso 1 1 calc R U . . .
H62C H 0.238274 0.896322 0.424662 0.124 Uiso 1 1 calc R U . . .
C63 C 0.2932(7) 0.8600(8) 0.6098(6) 0.112(4) Uani 1 1 d . . . . .
H63A H 0.367803 0.855489 0.588262 0.168 Uiso 1 1 calc R U . . .
H63B H 0.271551 0.814227 0.671612 0.168 Uiso 1 1 calc R U . . .
H63C H 0.279005 0.921140 0.604867 0.168 Uiso 1 1 calc R U . . .
C64 C -0.1447(6) 0.7706(5) 0.5844(5) 0.047(2) Uani 1 1 d . . . . .
H64 H -0.108165 0.723905 0.567501 0.057 Uiso 1 1 calc R U . . .
C65 C -0.2256(6) 0.7213(6) 0.6692(5) 0.069(3) Uani 1 1 d . . . . .
H65A H -0.278102 0.691486 0.659132 0.104 Uiso 1 1 calc R U . . .
H65B H -0.259212 0.765315 0.689155 0.104 Uiso 1 1 calc R U . . .
H65C H -0.192038 0.675176 0.714322 0.104 Uiso 1 1 calc R U . . .
C66 C -0.1981(6) 0.8349(6) 0.5113(5) 0.065(3) Uani 1 1 d . . . . .
H66A H -0.145325 0.870631 0.457834 0.098 Uiso 1 1 calc R U . . .
H66B H -0.241884 0.876214 0.529845 0.098 Uiso 1 1 calc R U . . .
H66C H -0.241398 0.799148 0.499254 0.098 Uiso 1 1 calc R U . . .
C67 C 0.0818(6) 0.5750(6) 0.5076(5) 0.049(2) Uani 1 1 d . . . . .
C68 C 0.0304(6) 0.5434(6) 0.4713(6) 0.052(3) Uani 1 1 d . . . . .
C69 C 0.0302(6) 0.5949(6) 0.3755(5) 0.047(2) Uani 1 1 d . . . . .
C70 C -0.0294(6) 0.6692(7) 0.3400(6) 0.058(3) Uani 1 1 d . . . . .
C71 C -0.0309(6) 0.7148(6) 0.2525(6) 0.055(3) Uani 1 1 d . . . . .
H71 H -0.075024 0.764807 0.231120 0.066 Uiso 1 1 calc R U . . .
C72 C 0.0344(7) 0.6854(6) 0.1959(6) 0.058(3) Uani 1 1 d . . . . .
H72 H 0.035693 0.716806 0.134758 0.069 Uiso 1 1 calc R U . . .
C73 C 0.0965(6) 0.6123(6) 0.2267(6) 0.048(2) Uani 1 1 d . . . . .
H73 H 0.140453 0.592415 0.187773 0.058 Uiso 1 1 calc R U . . .
C74 C 0.0940(6) 0.5680(6) 0.3155(6) 0.049(2) Uani 1 1 d . . . . .

loop_
_atom_site_aniso_label
_atom_site_aniso_U_11
_atom_site_aniso_U_22
_atom_site_aniso_U_33
_atom_site_aniso_U_23
_atom_site_aniso_U_13
_atom_site_aniso_U_12
Cu1 0.0371(6) 0.0411(6) 0.0285(6) -0.0209(5) -0.0079(5) 0.0080(5)
Cl1 0.0617(15) 0.0750(17) 0.0478(14) -0.0347(13) -0.0264(12) 0.0304(13)
Cl2 0.0670(16) 0.0553(15) 0.0479(14) -0.0266(12) -0.0234(12) 0.0229(13)
Cl3 0.0569(15) 0.0862(18) 0.0601(16) -0.0448(14) -0.0219(12) 0.0292(14)
Cl4 0.0508(14) 0.0740(17) 0.0595(16) -0.0398(14) -0.0050(12) 0.0162(13)
N1 0.030(4) 0.033(4) 0.034(4) -0.021(3) -0.010(3) 0.008(3)
N2 0.036(4) 0.034(4) 0.018(4) -0.008(3) -0.005(3) 0.009(3)
N3 0.033(4) 0.064(5) 0.028(4) -0.022(4) -0.008(3) 0.011(4)
N4 0.040(4) 0.047(5) 0.032(4) -0.017(4) -0.004(3) 0.015(4)
C1 0.029(5) 0.046(6) 0.024(5) -0.014(4) -0.008(4) 0.011(4)
C2 0.032(5) 0.049(6) 0.018(4) -0.022(4) -0.002(4) 0.009(4)
C3 0.028(5) 0.034(5) 0.019(4) -0.010(4) -0.009(4) 0.012(4)
C4 0.046(5) 0.038(5) 0.036(5) -0.012(4) 0.009(4) 0.007(4)
C5 0.049(5) 0.056(6) 0.044(5) -0.038(5) -0.014(4) 0.008(5)
C6 0.039(4) 0.030(4) 0.037(4) -0.020(4) -0.004(4) 0.008(4)
C7 0.041(4) 0.035(4) 0.039(4) -0.019(3) -0.005(3) 0.007(3)
C8 0.043(4) 0.040(4) 0.041(5) -0.017(4) -0.010(4) 0.002(4)
C9 0.045(4) 0.035(4) 0.041(5) -0.020(4) -0.006(4) 0.006(4)
C10 0.043(4) 0.033(4) 0.042(5) -0.015(4) -0.005(4) 0.010(4)
C11 0.042(4) 0.035(4) 0.039(4) -0.016(3) -0.005(3) 0.009(3)
C12 0.037(4) 0.037(5) 0.042(5) -0.019(4) -0.011(4) 0.002(4)
C13 0.037(6) 0.043(7) 0.042(7) -0.016(6) -0.008(5) 0.010(5)
C14 0.035(7) 0.035(7) 0.042(7) -0.018(5) -0.009(6) 0.003(6)
C15 0.044(5) 0.036(4) 0.043(4) -0.014(4) -0.007(4) 0.005(4)
C16 0.046(6) 0.047(7) 0.050(7) -0.015(6) -0.011(6) 0.013(6)
C17 0.044(6) 0.046(7) 0.053(7) -0.018(6) -0.008(5) 0.003(6)
C6B 0.039(4) 0.031(4) 0.037(5) -0.019(4) -0.004(4) 0.008(4)
C7B 0.040(4) 0.034(4) 0.039(4) -0.019(4) -0.006(4) 0.005(4)
C8B 0.043(4) 0.037(5) 0.039(5) -0.018(4) -0.005(4) 0.001(4)
C9B 0.044(4) 0.036(5) 0.039(5) -0.018(4) -0.008(4) 0.004(4)
C10B 0.044(4) 0.033(4) 0.039(5) -0.017(4) -0.004(4) 0.009(4)
C11B 0.042(4) 0.035(4) 0.039(4) -0.016(4) -0.006(4) 0.008(4)
C12B 0.038(5) 0.038(5) 0.040(5) -0.018(4) -0.009(4) 0.006(4)
C13B 0.046(8) 0.048(8) 0.049(8) -0.017(6) -0.013(6) -0.003(7)
C14B 0.052(8) 0.048(8) 0.048(8) -0.021(6) -0.009(6) 0.002(7)
C15B 0.044(5) 0.036(5) 0.044(5) -0.015(4) -0.005(4) 0.004(4)
C16B 0.049(8) 0.042(8) 0.052(8) -0.014(6) -0.008(6) 0.007(7)
C17B 0.052(7) 0.053(8) 0.047(7) -0.023(6) -0.015(6) 0.001(7)
C18 0.038(4) 0.032(4) 0.021(4) -0.017(4) -0.003(4) -0.002(4)
C19 0.041(4) 0.029(4) 0.018(4) -0.015(3) -0.008(4) -0.003(4)
C20 0.042(5) 0.040(5) 0.024(4) -0.014(4) -0.013(4) 0.000(4)
C21 0.041(5) 0.043(5) 0.030(4) -0.019(4) -0.009(4) 0.001(4)
C22 0.038(5) 0.054(5) 0.032(4) -0.027(4) -0.009(4) 0.010(4)
C23 0.039(5) 0.041(5) 0.027(4) -0.020(4) -0.015(4) 0.012(4)
C24 0.034(4) 0.041(5) 0.026(4) -0.017(4) -0.009(3) 0.011(4)
C25 0.035(4) 0.048(5) 0.053(5) -0.031(4) -0.012(4) 0.011(4)
C26 0.039(5) 0.047(5) 0.039(5) -0.017(4) -0.012(4) 0.014(4)
C27 0.036(4) 0.044(5) 0.036(5) -0.019(4) -0.010(4) 0.008(4)
C28 0.062(5) 0.063(5) 0.038(5) -0.018(4) -0.024(4) 0.008(5)
C29 0.057(5) 0.049(5) 0.052(5) -0.027(4) -0.024(4) 0.019(4)
C30 0.037(5) 0.052(6) 0.031(5) -0.019(5) 0.000(4) 0.000(4)
C31 0.035(5) 0.027(5) 0.035(5) -0.008(4) -0.012(4) 0.001(4)
C32 0.043(5) 0.043(5) 0.032(5) -0.023(4) -0.004(4) 0.001(4)
C33 0.046(5) 0.046(6) 0.043(6) -0.029(5) -0.012(4) 0.013(4)
C34 0.084(7) 0.057(6) 0.028(5) -0.024(5) -0.020(5) 0.019(6)
C35 0.088(7) 0.056(6) 0.039(6) -0.035(5) -0.008(5) 0.020(6)
C36 0.066(6) 0.059(6) 0.052(6) -0.033(6) -0.017(5) 0.028(5)
C37 0.053(5) 0.043(6) 0.039(5) -0.028(5) -0.021(5) 0.010(5)
C38 0.040(5) 0.063(6) 0.027(5) -0.009(5) -0.016(4) 0.019(5)
C39 0.040(5) 0.069(6) 0.048(6) -0.042(5) -0.022(5) 0.025(5)
C40 0.031(5) 0.058(6) 0.033(5) -0.020(5) -0.012(4) 0.008(5)
C41 0.055(6) 0.090(7) 0.063(6) -0.063(6) -0.029(5) 0.040(5)
C42 0.053(6) 0.060(6) 0.032(5) -0.020(5) -0.014(4) 0.018(5)
C43 0.038(6) 0.065(7) 0.044(6) -0.033(5) -0.021(5) 0.020(5)
C44 0.036(5) 0.064(7) 0.041(6) -0.032(5) -0.002(5) 0.005(5)
C45 0.025(5) 0.068(7) 0.048(6) -0.032(5) -0.006(4) 0.011(5)
C46 0.032(5) 0.077(7) 0.045(6) -0.037(6) -0.019(5) 0.016(5)
C47 0.042(5) 0.056(6) 0.054(6) -0.031(5) -0.032(5) 0.028(5)
C48 0.044(6) 0.057(6) 0.032(5) -0.026(5) -0.015(4) 0.018(5)
C49 0.035(6) 0.073(7) 0.054(7) -0.015(6) 0.002(5) 0.001(5)
C50 0.065(7) 0.124(9) 0.038(6) -0.016(6) -0.002(5) 0.022(7)
C51 0.054(7) 0.105(9) 0.118(10) -0.016(8) -0.007(7) -0.010(7)
C52 0.035(5) 0.049(6) 0.059(6) -0.023(5) -0.015(5) 0.007(5)
C53 0.068(7) 0.051(6) 0.070(7) -0.032(5) -0.021(5) 0.005(5)
C54 0.046(6) 0.089(7) 0.062(7) -0.046(6) -0.014(5) 0.014(5)
C55 0.057(6) 0.049(6) 0.039(5) -0.021(5) -0.022(5) 0.021(5)
C56 0.065(7) 0.050(6) 0.038(6) -0.013(5) -0.025(5) 0.011(6)
C57 0.085(8) 0.060(7) 0.060(7) -0.027(6) -0.038(6) 0.014(6)
C58 0.064(7) 0.064(7) 0.053(6) -0.037(5) -0.021(6) 0.035(6)
C59 0.053(6) 0.061(7) 0.040(6) -0.024(5) -0.015(5) 0.022(6)
C60 0.049(6) 0.050(6) 0.034(5) -0.027(5) -0.010(4) 0.021(5)
C61 0.042(6) 0.055(6) 0.045(6) -0.008(5) -0.011(5) 0.006(5)
C62 0.068(7) 0.093(8) 0.073(8) -0.032(7) -0.010(6) 0.014(6)
C63 0.059(7) 0.198(13) 0.100(9) -0.077(9) -0.050(7) 0.038(8)
C64 0.046(6) 0.049(6) 0.042(6) -0.015(5) -0.017(5) 0.015(5)
C65 0.050(6) 0.080(7) 0.058(7) -0.025(6) 0.001(5) 0.023(6)
C66 0.055(6) 0.085(7) 0.067(7) -0.044(6) -0.022(5) 0.018(6)
C67 0.040(6) 0.070(7) 0.045(6) -0.035(5) -0.011(5) 0.015(5)
C68 0.034(6) 0.082(8) 0.051(7) -0.040(6) -0.013(5) 0.014(5)
C69 0.030(5) 0.077(7) 0.047(6) -0.043(5) -0.013(4) 0.028(5)
C70 0.030(5) 0.098(8) 0.070(7) -0.057(6) -0.022(5) 0.016(5)
C71 0.045(6) 0.066(7) 0.071(7) -0.034(6) -0.042(5) 0.021(5)
C72 0.063(7) 0.063(7) 0.045(6) -0.022(5) -0.012(5) -0.007(6)
C73 0.050(6) 0.050(6) 0.055(7) -0.033(5) -0.012(5) 0.005(5)
C74 0.042(5) 0.057(6) 0.050(6) -0.025(5) -0.013(5) 0.005(5)

loop_
_atom_type_symbol
_atom_type_description
_atom_type_scat_dispersion_real
_atom_type_scat_dispersion_imag
_atom_type_scat_source
C C 0.0033 0.0016 'International Tables Vol C Tables 4.2.6.8 and 6.1.1.4'
H H 0.0000 0.0000 'International Tables Vol C Tables 4.2.6.8 and 6.1.1.4'
Cl Cl 0.1484 0.1585 'International Tables Vol C Tables 4.2.6.8 and 6.1.1.4'
Cu Cu 0.3201 1.2651 'International Tables Vol C Tables 4.2.6.8 and 6.1.1.4'
N N 0.0061 0.0033 'International Tables Vol C Tables 4.2.6.8 and 6.1.1.4'

loop_
_exptl_crystal_face_index_h
_exptl_crystal_face_index_k
_exptl_crystal_face_index_l
_exptl_crystal_face_perp_dist
0.00 -1.00 0.00 0.0070
0.00 1.00 0.00 0.0210
-1.00 0.00 0.00 0.0650
1.00 0.00 0.00 0.1270
-1.00 0.00 -2.00 0.0350
1.00 0.00 2.00 0.0410

loop_
_geom_angle_atom_site_label_1
_geom_angle_atom_site_label_2
_geom_angle_atom_site_label_3
_geom_angle
_geom_angle_site_symmetry_1
_geom_angle_site_symmetry_3
_geom_angle_publ_flag
N2 Cu1 C30 145.5(3) . . ?
N2 Cu1 N1 95.9(3) . . ?
C30 Cu1 N1 118.4(3) . . ?
C1 N1 C6 121(2) . . ?
C1 N1 C6B 122(3) . . ?
C1 N1 Cu1 124.4(5) . . ?
C6 N1 Cu1 115(2) . . ?
C6B N1 Cu1 114(3) . . ?
C3 N2 C18 122.9(6) . . ?
C3 N2 Cu1 126.2(5) . . ?
C18 N2 Cu1 110.6(4) . . ?
C38 N3 C43 122.1(7) . . ?
C40 N4 C55 120.4(7) . . ?
N1 C1 C2 123.1(7) . . ?
N1 C1 C4 118.1(7) . . ?
C2 C1 C4 118.7(7) . . ?
C3 C2 C1 127.5(7) . . ?
C3 C2 H2 116.2 . . ?
C1 C2 H2 116.2 . . ?
N2 C3 C2 122.5(7) . . ?
N2 C3 C5 118.8(7) . . ?
C2 C3 C5 118.7(7) . . ?
C1 C4 H4A 109.5 . . ?
C1 C4 H4B 109.5 . . ?
H4A C4 H4B 109.5 . . ?
C1 C4 H4C 109.5 . . ?
H4A C4 H4C 109.5 . . ?
H4B C4 H4C 109.5 . . ?
C3 C5 H5A 109.5 . . ?
C3 C5 H5B 109.5 . . ?
H5A C5 H5B 109.5 . . ?
C3 C5 H5C 109.5 . . ?
H5A C5 H5C 109.5 . . ?
H5B C5 H5C 109.5 . . ?
C11 C6 N1 121.1(10) . . ?
C11 C6 C7 120.2(9) . . ?
N1 C6 C7 118.6(9) . . ?
C8 C7 C6 117.8(9) . . ?
C8 C7 C12 121.2(9) . . ?
C6 C7 C12 121.0(9) . . ?
C9 C8 C7 121.9(10) . . ?
C9 C8 H8 119.0 . . ?
C7 C8 H8 119.0 . . ?
C10 C9 C8 119.8(10) . . ?
C10 C9 H9 120.1 . . ?
C8 C9 H9 120.1 . . ?
C9 C10 C11 122.4(10) . . ?
C9 C10 H10 118.8 . . ?
C11 C10 H10 118.8 . . ?
C10 C11 C6 117.7(10) . . ?
C10 C11 C15 121.7(9) . . ?
C6 C11 C15 120.6(10) . . ?
C13 C12 C7 114.2(9) . . ?
C13 C12 C14 110.6(9) . . ?
C7 C12 C14 108.6(8) . . ?
C13 C12 H12 107.8 . . ?
C7 C12 H12 107.8 . . ?
C14 C12 H12 107.8 . . ?
C12 C13 H13A 109.5 . . ?
C12 C13 H13B 109.5 . . ?
H13A C13 H13B 109.5 . . ?
C12 C13 H13C 109.5 . . ?
H13A C13 H13C 109.5 . . ?
H13B C13 H13C 109.5 . . ?
C12 C14 H14A 109.5 . . ?
C12 C14 H14B 109.5 . . ?
H14A C14 H14B 109.5 . . ?
C12 C14 H14C 109.5 . . ?
H14A C14 H14C 109.5 . . ?
H14B C14 H14C 109.5 . . ?
C17 C15 C11 113.3(10) . . ?
C17 C15 C16 110.0(9) . . ?
C11 C15 C16 111.9(9) . . ?
C17 C15 H15 107.1 . . ?
C11 C15 H15 107.1 . . ?
C16 C15 H15 107.1 . . ?
C15 C16 H16A 109.5 . . ?
C15 C16 H16B 109.5 . . ?
H16A C16 H16B 109.5 . . ?
C15 C16 H16C 109.5 . . ?
H16A C16 H16C 109.5 . . ?
H16B C16 H16C 109.5 . . ?
C15 C17 H17A 109.5 . . ?
C15 C17 H17B 109.5 . . ?
H17A C17 H17B 109.5 . . ?
C15 C17 H17C 109.5 . . ?
H17A C17 H17C 109.5 . . ?
H17B C17 H17C 109.5 . . ?
C11B C6B N1 119.6(11) . . ?
C11B C6B C7B 120.0(11) . . ?
N1 C6B C7B 119.8(12) . . ?
C8B C7B C6B 118.2(10) . . ?
C8B C7B C12B 120.5(11) . . ?
C6B C7B C12B 121.3(10) . . ?
C7B C8B C9B 121.5(11) . . ?
C7B C8B H8B 119.2 . . ?
C9B C8B H8B 119.2 . . ?
C10B C9B C8B 120.0(11) . . ?
C10B C9B H9B 120.0 . . ?
C8B C9B H9B 120.0 . . ?
C9B C10B C11B 122.5(11) . . ?
C9B C10B H10B 118.8 . . ?
C11B C10B H10B 118.8 . . ?
C10B C11B C6B 117.7(11) . . ?
C10B C11B C15B 122.5(10) . . ?
C6B C11B C15B 119.7(10) . . ?
C7B C12B C13B 113.9(11) . . ?
C7B C12B C14B 108.5(10) . . ?
C13B C12B C14B 111.2(11) . . ?
C7B C12B H12B 107.7 . . ?
C13B C12B H12B 107.7 . . ?
C14B C12B H12B 107.7 . . ?
C12B C13B H13D 109.5 . . ?
C12B C13B H13E 109.5 . . ?
H13D C13B H13E 109.5 . . ?
C12B C13B H13F 109.5 . . ?
H13D C13B H13F 109.5 . . ?
H13E C13B H13F 109.5 . . ?
C12B C14B H14D 109.5 . . ?
C12B C14B H14E 109.5 . . ?
H14D C14B H14E 109.5 . . ?
C12B C14B H14F 109.5 . . ?
H14D C14B H14F 109.5 . . ?
H14E C14B H14F 109.5 . . ?
C17B C15B C11B 113.1(12) . . ?
C17B C15B C16B 110.0(11) . . ?
C11B C15B C16B 112.3(11) . . ?
C17B C15B H15B 107.0 . . ?
C11B C15B H15B 107.0 . . ?
C16B C15B H15B 107.0 . . ?
C15B C16B H16D 109.5 . . ?
C15B C16B H16E 109.5 . . ?
H16D C16B H16E 109.5 . . ?
C15B C16B H16F 109.5 . . ?
H16D C16B H16F 109.5 . . ?
H16E C16B H16F 109.5 . . ?
C15B C17B H17D 109.5 . . ?
C15B C17B H17E 109.5 . . ?
H17D C17B H17E 109.5 . . ?
C15B C17B H17F 109.5 . . ?
H17D C17B H17F 109.5 . . ?
H17E C17B H17F 109.5 . . ?
C23 C18 C19 119.8(7) . . ?
C23 C18 N2 119.7(6) . . ?
C19 C18 N2 120.5(6) . . ?
C20 C19 C18 118.6(7) . . ?
C20 C19 C24 121.2(6) . . ?
C18 C19 C24 120.2(7) . . ?
C21 C20 C19 121.4(7) . . ?
C21 C20 H20 119.3 . . ?
C19 C20 H20 119.3 . . ?
C22 C21 C20 119.6(8) . . ?
C22 C21 H21 120.2 . . ?
C20 C21 H21 120.2 . . ?
C21 C22 C23 122.6(7) . . ?
C21 C22 H22 118.7 . . ?
C23 C22 H22 118.7 . . ?
C22 C23 C18 118.1(7) . . ?
C22 C23 C27 120.8(7) . . ?
C18 C23 C27 121.1(7) . . ?
C25 C24 C26 111.2(6) . . ?
C25 C24 C19 112.1(6) . . ?
C26 C24 C19 109.1(6) . . ?
C25 C24 H24 108.1 . . ?
C26 C24 H24 108.1 . . ?
C19 C24 H24 108.1 . . ?
C24 C25 H25A 109.5 . . ?
C24 C25 H25B 109.5 . . ?
H25A C25 H25B 109.5 . . ?
C24 C25 H25C 109.5 . . ?
H25A C25 H25C 109.5 . . ?
H25B C25 H25C 109.5 . . ?
C24 C26 H26A 109.5 . . ?
C24 C26 H26B 109.5 . . ?
H26A C26 H26B 109.5 . . ?
C24 C26 H26C 109.5 . . ?
H26A C26 H26C 109.5 . . ?
H26B C26 H26C 109.5 . . ?
C23 C27 C29 111.6(6) . . ?
C23 C27 C28 111.0(6) . . ?
C29 C27 C28 109.2(6) . . ?
C23 C27 H27 108.3 . . ?
C29 C27 H27 108.3 . . ?
C28 C27 H27 108.3 . . ?
C27 C28 H28A 109.5 . . ?
C27 C28 H28B 109.5 . . ?
H28A C28 H28B 109.5 . . ?
C27 C28 H28C 109.5 . . ?
H28A C28 H28C 109.5 . . ?
H28B C28 H28C 109.5 . . ?
C27 C29 H29A 109.5 . . ?
C27 C29 H29B 109.5 . . ?
H29A C29 H29B 109.5 . . ?
C27 C29 H29C 109.5 . . ?
H29A C29 H29C 109.5 . . ?
H29B C29 H29C 109.5 . . ?
C31 C30 Cu1 175.1(7) . . ?
C30 C31 C32 175.6(8) . . ?
C33 C32 C37 115.2(7) . . ?
C33 C32 C31 122.1(7) . . ?
C37 C32 C31 122.7(7) . . ?
C34 C33 C32 122.4(7) . . ?
C34 C33 Cl2 118.6(6) . . ?
C32 C33 Cl2 119.0(6) . . ?
C35 C34 C33 120.0(7) . . ?
C35 C34 H34 120.0 . . ?
C33 C34 H34 120.0 . . ?
C34 C35 C36 119.9(8) . . ?
C34 C35 H35 120.0 . . ?
C36 C35 H35 120.0 . . ?
C37 C36 C35 120.0(8) . . ?
C37 C36 H36 120.0 . . ?
C35 C36 H36 120.0 . . ?
C36 C37 C32 122.5(7) . . ?
C36 C37 Cl1 119.8(6) . . ?
C32 C37 Cl1 117.6(6) . . ?
N3 C38 C39 115.9(8) . . ?
N3 C38 C41 125.7(7) . . ?
C39 C38 C41 118.3(7) . . ?
C67 C39 C38 119.7(8) . . ?
C67 C39 C40 123.2(7) . . ?
C38 C39 C40 116.9(7) . . ?
N4 C40 C42 126.7(7) . . ?
N4 C40 C39 116.4(7) . . ?
C42 C40 C39 116.9(7) . . ?
C38 C41 H41A 109.5 . . ?
C38 C41 H41B 109.5 . . ?
H41A C41 H41B 109.5 . . ?
C38 C41 H41C 109.5 . . ?
H41A C41 H41C 109.5 . . ?
H41B C41 H41C 109.5 . . ?
C40 C42 H42A 109.5 . . ?
C40 C42 H42B 109.5 . . ?
H42A C42 H42B 109.5 . . ?
C40 C42 H42C 109.5 . . ?
H42A C42 H42C 109.5 . . ?
H42B C42 H42C 109.5 . . ?
C44 C43 C48 123.8(7) . . ?
C44 C43 N3 117.7(8) . . ?
C48 C43 N3 118.1(8) . . ?
C45 C44 C43 118.3(8) . . ?
C45 C44 C49 120.6(8) . . ?
C43 C44 C49 121.1(7) . . ?
C46 C45 C44 119.7(8) . . ?
C46 C45 H45 120.2 . . ?
C44 C45 H45 120.2 . . ?
C47 C46 C45 121.4(7) . . ?
C47 C46 H46 119.3 . . ?
C45 C46 H46 119.3 . . ?
C46 C47 C48 121.6(8) . . ?
C46 C47 H47 119.2 . . ?
C48 C47 H47 119.2 . . ?
C43 C48 C47 115.3(8) . . ?
C43 C48 C52 124.0(7) . . ?
C47 C48 C52 120.6(8) . . ?
C44 C49 C50 111.1(8) . . ?
C44 C49 C51 113.4(8) . . ?
C50 C49 C51 111.3(8) . . ?
C44 C49 H49 106.9 . . ?
C50 C49 H49 106.9 . . ?
C51 C49 H49 106.9 . . ?
C49 C50 H50A 109.5 . . ?
C49 C50 H50B 109.5 . . ?
H50A C50 H50B 109.5 . . ?
C49 C50 H50C 109.5 . . ?
H50A C50 H50C 109.5 . . ?
H50B C50 H50C 109.5 . . ?
C49 C51 H51A 109.5 . . ?
C49 C51 H51B 109.5 . . ?
H51A C51 H51B 109.5 . . ?
C49 C51 H51C 109.5 . . ?
H51A C51 H51C 109.5 . . ?
H51B C51 H51C 109.5 . . ?
C48 C52 C54 111.8(7) . . ?
C48 C52 C53 112.6(6) . . ?
C54 C52 C53 111.4(7) . . ?
C48 C52 H52 106.9 . . ?
C54 C52 H52 106.9 . . ?
C53 C52 H52 106.9 . . ?
C52 C53 H53A 109.5 . . ?
C52 C53 H53B 109.5 . . ?
H53A C53 H53B 109.5 . . ?
C52 C53 H53C 109.5 . . ?
H53A C53 H53C 109.5 . . ?
H53B C53 H53C 109.5 . . ?
C52 C54 H54A 109.5 . . ?
C52 C54 H54B 109.5 . . ?
H54A C54 H54B 109.5 . . ?
C52 C54 H54C 109.5 . . ?
H54A C54 H54C 109.5 . . ?
H54B C54 H54C 109.5 . . ?
C60 C55 C56 120.6(8) . . ?
C60 C55 N4 121.8(8) . . ?
C56 C55 N4 117.4(8) . . ?
C57 C56 C55 117.6(8) . . ?
C57 C56 C61 122.2(9) . . ?
C55 C56 C61 120.2(8) . . ?
C58 C57 C56 121.3(9) . . ?
C58 C57 H57 119.4 . . ?
C56 C57 H57 119.4 . . ?
C57 C58 C59 120.9(9) . . ?
C57 C58 H58 119.6 . . ?
C59 C58 H58 119.6 . . ?
C58 C59 C60 121.0(8) . . ?
C58 C59 H59 119.5 . . ?
C60 C59 H59 119.5 . . ?
C59 C60 C55 118.6(8) . . ?
C59 C60 C64 119.6(8) . . ?
C55 C60 C64 121.8(8) . . ?
C62 C61 C63 108.2(8) . . ?
C62 C61 C56 110.8(7) . . ?
C63 C61 C56 112.4(8) . . ?
C62 C61 H61 108.5 . . ?
C63 C61 H61 108.5 . . ?
C56 C61 H61 108.5 . . ?
C61 C62 H62A 109.5 . . ?
C61 C62 H62B 109.5 . . ?
H62A C62 H62B 109.5 . . ?
C61 C62 H62C 109.5 . . ?
H62A C62 H62C 109.5 . . ?
H62B C62 H62C 109.5 . . ?
C61 C63 H63A 109.5 . . ?
C61 C63 H63B 109.5 . . ?
H63A C63 H63B 109.5 . . ?
C61 C63 H63C 109.5 . . ?
H63A C63 H63C 109.5 . . ?
H63B C63 H63C 109.5 . . ?
C60 C64 C65 113.1(7) . . ?
C60 C64 C66 109.8(7) . . ?
C65 C64 C66 109.6(7) . . ?
C60 C64 H64 108.1 . . ?
C65 C64 H64 108.1 . . ?
C66 C64 H64 108.1 . . ?
C64 C65 H65A 109.5 . . ?
C64 C65 H65B 109.5 . . ?
H65A C65 H65B 109.5 . . ?
C64 C65 H65C 109.5 . . ?
H65A C65 H65C 109.5 . . ?
H65B C65 H65C 109.5 . . ?
C64 C66 H66A 109.5 . . ?
C64 C66 H66B 109.5 . . ?
H66A C66 H66B 109.5 . . ?
C64 C66 H66C 109.5 . . ?
H66A C66 H66C 109.5 . . ?
H66B C66 H66C 109.5 . . ?
C39 C67 C68 175.4(10) . . ?
C67 C68 C68 118.0(10) . 2_566 ?
C67 C68 C69 121.3(8) . . ?
C68 C68 C69 120.6(10) 2_566 . ?
C70 C69 C74 115.7(8) . . ?
C70 C69 C68 124.2(7) . . ?
C74 C69 C68 120.1(7) . . ?
C71 C70 C69 123.9(8) . . ?
C71 C70 Cl3 117.3(7) . . ?
C69 C70 Cl3 118.8(7) . . ?
C70 C71 C72 118.0(8) . . ?
C70 C71 H71 121.0 . . ?
C72 C71 H71 121.0 . . ?
C73 C72 C71 121.2(8) . . ?
C73 C72 H72 119.4 . . ?
C71 C72 H72 119.4 . . ?
C72 C73 C74 118.6(8) . . ?
C72 C73 H73 120.7 . . ?
C74 C73 H73 120.7 . . ?
C73 C74 C69 122.7(8) . . ?
C73 C74 Cl4 117.9(7) . . ?
C69 C74 Cl4 119.4(7) . . ?

loop_
_geom_bond_atom_site_label_1
_geom_bond_atom_site_label_2
_geom_bond_distance
_geom_bond_site_symmetry_2
_geom_bond_publ_flag
Cu1 N2 1.863(6) . ?
Cu1 C30 1.883(8) . ?
Cu1 N1 1.889(6) . ?
Cl1 C37 1.731(7) . ?
Cl2 C33 1.740(7) . ?
Cl3 C70 1.754(8) . ?
Cl4 C74 1.727(8) . ?
N1 C1 1.344(8) . ?
N1 C6 1.414(9) . ?
N1 C6B 1.418(10) . ?
N2 C3 1.342(8) . ?
N2 C18 1.422(8) . ?
N3 C38 1.284(9) . ?
N3 C43 1.445(9) . ?
N4 C40 1.263(8) . ?
N4 C55 1.426(9) . ?
C1 C2 1.391(9) . ?
C1 C4 1.498(9) . ?
C2 C3 1.371(9) . ?
C2 H2 0.9500 . ?
C3 C5 1.506(9) . ?
C4 H4A 0.9800 . ?
C4 H4B 0.9800 . ?
C4 H4C 0.9800 . ?
C5 H5A 0.9800 . ?
C5 H5B 0.9800 . ?
C5 H5C 0.9800 . ?
C6 C11 1.412(10) . ?
C6 C7 1.445(12) . ?
C7 C8 1.380(11) . ?
C7 C12 1.512(11) . ?
C8 C9 1.379(11) . ?
C8 H8 0.9500 . ?
C9 C10 1.366(11) . ?
C9 H9 0.9500 . ?
C10 C11 1.391(11) . ?
C10 H10 0.9500 . ?
C11 C15 1.515(11) . ?
C12 C13 1.511(11) . ?
C12 C14 1.549(12) . ?
C12 H12 1.0000 . ?
C13 H13A 0.9800 . ?
C13 H13B 0.9800 . ?
C13 H13C 0.9800 . ?
C14 H14A 0.9800 . ?
C14 H14B 0.9800 . ?
C14 H14C 0.9800 . ?
C15 C17 1.509(11) . ?
C15 C16 1.532(12) . ?
C15 H15 1.0000 . ?
C16 H16A 0.9800 . ?
C16 H16B 0.9800 . ?
C16 H16C 0.9800 . ?
C17 H17A 0.9800 . ?
C17 H17B 0.9800 . ?
C17 H17C 0.9800 . ?
C6B C11B 1.415(11) . ?
C6B C7B 1.444(13) . ?
C7B C8B 1.380(12) . ?
C7B C12B 1.512(11) . ?
C8B C9B 1.380(12) . ?
C8B H8B 0.9500 . ?
C9B C10B 1.366(12) . ?
C9B H9B 0.9500 . ?
C10B C11B 1.392(12) . ?
C10B H10B 0.9500 . ?
C11B C15B 1.516(11) . ?
C12B C13B 1.512(12) . ?
C12B C14B 1.548(12) . ?
C12B H12B 1.0000 . ?
C13B H13D 0.9800 . ?
C13B H13E 0.9800 . ?
C13B H13F 0.9800 . ?
C14B H14D 0.9800 . ?
C14B H14E 0.9800 . ?
C14B H14F 0.9800 . ?
C15B C17B 1.513(13) . ?
C15B C16B 1.533(12) . ?
C15B H15B 1.0000 . ?
C16B H16D 0.9800 . ?
C16B H16E 0.9800 . ?
C16B H16F 0.9800 . ?
C17B H17D 0.9800 . ?
C17B H17E 0.9800 . ?
C17B H17F 0.9800 . ?
C18 C23 1.416(9) . ?
C18 C19 1.420(9) . ?
C19 C20 1.378(9) . ?
C19 C24 1.524(9) . ?
C20 C21 1.375(9) . ?
C20 H20 0.9500 . ?
C21 C22 1.365(9) . ?
C21 H21 0.9500 . ?
C22 C23 1.371(9) . ?
C22 H22 0.9500 . ?
C23 C27 1.514(9) . ?
C24 C25 1.517(9) . ?
C24 C26 1.520(8) . ?
C24 H24 1.0000 . ?
C25 H25A 0.9800 . ?
C25 H25B 0.9800 . ?
C25 H25C 0.9800 . ?
C26 H26A 0.9800 . ?
C26 H26B 0.9800 . ?
C26 H26C 0.9800 . ?
C27 C29 1.540(9) . ?
C27 C28 1.546(9) . ?
C27 H27 1.0000 . ?
C28 H28A 0.9800 . ?
C28 H28B 0.9800 . ?
C28 H28C 0.9800 . ?
C29 H29A 0.9800 . ?
C29 H29B 0.9800 . ?
C29 H29C 0.9800 . ?
C30 C31 1.194(9) . ?
C31 C32 1.440(10) . ?
C32 C33 1.394(9) . ?
C32 C37 1.425(10) . ?
C33 C34 1.371(9) . ?
C34 C35 1.368(10) . ?
C34 H34 0.9500 . ?
C35 C36 1.383(10) . ?
C35 H35 0.9500 . ?
C36 C37 1.346(9) . ?
C36 H36 0.9500 . ?
C38 C39 1.486(10) . ?
C38 C41 1.515(10) . ?
C39 C67 1.315(10) . ?
C39 C40 1.516(10) . ?
C40 C42 1.491(9) . ?
C41 H41A 0.9800 . ?
C41 H41B 0.9800 . ?
C41 H41C 0.9800 . ?
C42 H42A 0.9800 . ?
C42 H42B 0.9800 . ?
C42 H42C 0.9800 . ?
C43 C44 1.390(10) . ?
C43 C48 1.391(10) . ?
C44 C45 1.377(10) . ?
C44 C49 1.515(10) . ?
C45 C46 1.372(10) . ?
C45 H45 0.9500 . ?
C46 C47 1.366(10) . ?
C46 H46 0.9500 . ?
C47 C48 1.402(9) . ?
C47 H47 0.9500 . ?
C48 C52 1.505(10) . ?
C49 C50 1.516(10) . ?
C49 C51 1.517(11) . ?
C49 H49 1.0000 . ?
C50 H50A 0.9800 . ?
C50 H50B 0.9800 . ?
C50 H50C 0.9800 . ?
C51 H51A 0.9800 . ?
C51 H51B 0.9800 . ?
C51 H51C 0.9800 . ?
C52 C54 1.516(9) . ?
C52 C53 1.517(9) . ?
C52 H52 1.0000 . ?
C53 H53A 0.9800 . ?
C53 H53B 0.9800 . ?
C53 H53C 0.9800 . ?
C54 H54A 0.9800 . ?
C54 H54B 0.9800 . ?
C54 H54C 0.9800 . ?
C55 C60 1.401(10) . ?
C55 C56 1.407(10) . ?
C56 C57 1.401(11) . ?
C56 C61 1.536(10) . ?
C57 C58 1.348(11) . ?
C57 H57 0.9500 . ?
C58 C59 1.366(11) . ?
C58 H58 0.9500 . ?
C59 C60 1.379(10) . ?
C59 H59 0.9500 . ?
C60 C64 1.510(10) . ?
C61 C62 1.481(10) . ?
C61 C63 1.519(11) . ?
C61 H61 1.0000 . ?
C62 H62A 0.9800 . ?
C62 H62B 0.9800 . ?
C62 H62C 0.9800 . ?
C63 H63A 0.9800 . ?
C63 H63B 0.9800 . ?
C63 H63C 0.9800 . ?
C64 C65 1.514(9) . ?
C64 C66 1.526(9) . ?
C64 H64 1.0000 . ?
C65 H65A 0.9800 . ?
C65 H65B 0.9800 . ?
C65 H65C 0.9800 . ?
C66 H66A 0.9800 . ?
C66 H66B 0.9800 . ?
C66 H66C 0.9800 . ?
C67 C68 1.317(11) . ?
C68 C68 1.480(16) 2_566 ?
C68 C69 1.497(11) . ?
C69 C70 1.372(10) . ?
C69 C74 1.406(10) . ?
C70 C71 1.370(10) . ?
C71 C72 1.394(10) . ?
C71 H71 0.9500 . ?
C72 C73 1.368(10) . ?
C72 H72 0.9500 . ?
C73 C74 1.378(10) . ?
C73 H73 0.9500 . ?
